data_7704340
loop_
_publ_author_name
'Vanga, Mukundam'
'Sa, Shreenibasa'
'Kumari, Anupa'
'Murali, Anna Chandrasekar'
'Nayak, Prakash'
'Das, Ritwick'
'Venkatasubbaiah, Krishnan'

_publ_section_title
;
 Synthesis of \p-extended B \\leftarrow N coordinated phenanthroimidazole
 dimers and their linear and nonlinear optical properties.
;
_journal_issue 23
_journal_name_full 'Dalton transactions (Cambridge, England : 2003)'
_journal_page_first 7737
_journal_page_last 7746
_journal_paper_doi 10.1039/d0dt01024c
_journal_volume 49
_journal_year 2020
_chemical_formula_moiety 'C83 H76 B2 N4'
_chemical_formula_sum 'C83 H76 B2 N4'
_chemical_formula_weight 1151.09
_space_group_crystal_system triclinic
_space_group_IT_number 2
_space_group_name_Hall '-P 1'
_space_group_name_H-M_alt 'P -1'
_atom_sites_solution_hydrogens mixed
_atom_sites_solution_primary direct
_audit_creation_date 2016-11-11
_audit_creation_method
;
Olex2 1.2
(compiled 2016.02.19 svn.r3266 for OlexSys, GUI svn.r5155)
;
_audit_update_record
;
2019-08-06 deposited with the CCDC.	2020-05-11 downloaded from the CCDC.
;
_cell_angle_alpha 103.453(4)
_cell_angle_beta 115.561(4)
_cell_angle_gamma 105.550(3)
_cell_formula_units_Z 2
_cell_length_a 15.4087(5)
_cell_length_b 16.2830(6)
_cell_length_c 16.8471(8)
_cell_measurement_reflns_used 6822
_cell_measurement_temperature 293.6(2)
_cell_measurement_theta_max 70.1380
_cell_measurement_theta_min 4.3390
_cell_volume 3365.7(3)
_computing_cell_refinement 'CrysAlisPro 1.171.39.9d (Rigaku OD, 2015)'
_computing_data_collection 'CrysAlisPro 1.171.39.9d (Rigaku OD, 2015)'
_computing_data_reduction 'CrysAlisPro 1.171.39.9d (Rigaku OD, 2015)'
_computing_molecular_graphics 'Olex2 (Dolomanov et al., 2009)'
_computing_publication_material 'Olex2 (Dolomanov et al., 2009)'
_computing_structure_refinement 'ShelXL (Sheldrick, 2015)'
_computing_structure_solution 'ShelXS (Sheldrick, 2008)'
_diffrn_ambient_environment air
_diffrn_ambient_temperature 293.6(2)
_diffrn_detector 'CCD plate'
_diffrn_detector_type 'Pilatus 200K'
_diffrn_measured_fraction_theta_full 0.997
_diffrn_measured_fraction_theta_max 0.996
_diffrn_measurement_details
;
List of Runs (angles in degrees, time in seconds):

  # Type    Start    End  Width  t~exp~   \w     \q     \k     \f   Frames
#--------------------------------------------------------------------------
  1  \w     85.00 118.00   0.50    8.00    --   97.23  45.00  60.00   66
  2  \w    119.00 148.00   0.50    8.00    --   97.23  45.00  60.00   58
  3  \w     89.00 155.00   0.50    8.00    --   97.23  45.00  30.00  132
  4  \w     93.00 176.00   0.50    8.00    --   97.23  30.00  90.00  166
  5  \w     84.00 172.00   0.50    8.00    --   97.23  45.00 150.00  176
  6  \w     85.00 166.00   0.50    8.00    --   97.23  61.00 120.00  162
  7  \w    -10.00  42.00   0.50    2.00    --    0.00  57.00 -30.00  104
  8  \w    -11.00  76.00   0.50    2.00    --    0.00  38.00 -90.00  174
  9  \w    141.00 172.00   0.50    8.00    --   97.23 125.00 -90.00   62
 10  \w      0.00  46.00   0.50    2.00    --    0.00  77.00  90.00   92
 11  \w    -75.00 -50.00   0.50    2.00    --    0.00 -38.00-120.00   50
 12  \w     24.00 108.00   0.50    8.00    --   97.23 -95.00-150.00  168
 13  \w     90.00 117.00   0.50    8.00    --   97.23-125.00-120.00   54
 14  \w     31.00  57.00   0.50    8.00    --   97.23-125.00-120.00   52
 15  \w     53.00 104.00   0.50    8.00    --   97.23 -95.00  30.00  102
 16  \w     32.00  59.00   0.50    8.00    --   97.23-125.00  60.00   54
 17  \w     76.00 122.00   0.50    8.00    --   97.23-125.00  60.00   92
 18  \w     35.00 108.00   0.50    8.00    --   97.23 -95.00  90.00  146
 19  \w     34.00  97.00   0.50    8.00    --   97.23 -95.00 -60.00  126
 20  \w    -56.00  23.00   0.50    2.00    --    0.00 -77.00 150.00  158
 21  \w    -99.00 -61.00   0.50    8.00    --  -86.25  45.00 -30.00   76
 22  \w    -50.00 -16.00   0.50    8.00    --  -86.25  61.00-150.00   68
 23  \w    -99.00 -72.00   0.50    8.00    --  -86.25  61.00-150.00   54
 24  \w     31.00 114.00   0.50    8.00    --   97.23 -61.00 150.00  166
 25  \w    -17.00  12.00   0.50    2.00    --    0.00 -38.00-120.00   58
 26  \w     19.00  99.00   0.50    8.00    --   97.23 -15.00-180.00  160
 27  \w     25.00  92.00   0.50    8.00    --   97.23 -77.00 -60.00  134
 28  \w     23.00  92.00   0.50    8.00    --   97.23 -45.00 -30.00  138
 29  \w     30.00  96.00   0.50    8.00    --   97.23 -77.00  90.00  132
;
_diffrn_measurement_device 'four-circle diffractometer'
_diffrn_measurement_device_type 'XtaLAB Synergy, Dualflex, Pilatus 200K'
_diffrn_measurement_method '\w scans'
_diffrn_orient_matrix_type 'CrysAlisPro convention (1999,Acta A55,543-557)'
_diffrn_orient_matrix_UB_11 0.0708454000
_diffrn_orient_matrix_UB_12 0.0478271000
_diffrn_orient_matrix_UB_13 -0.0329192000
_diffrn_orient_matrix_UB_21 0.0973221000
_diffrn_orient_matrix_UB_22 0.0400672000
_diffrn_orient_matrix_UB_23 0.1025113000
_diffrn_orient_matrix_UB_31 0.0205428000
_diffrn_orient_matrix_UB_32 -0.0871620000
_diffrn_orient_matrix_UB_33 -0.0254717000
_diffrn_radiation_monochromator mirror
_diffrn_radiation_probe x-ray
_diffrn_radiation_type CuK\a
_diffrn_radiation_wavelength 1.54184
_diffrn_reflns_av_R_equivalents 0.0367
_diffrn_reflns_av_unetI/netI 0.0428
_diffrn_reflns_Laue_measured_fraction_full 0.997
_diffrn_reflns_Laue_measured_fraction_max 0.996
_diffrn_reflns_limit_h_max 18
_diffrn_reflns_limit_h_min -18
_diffrn_reflns_limit_k_max 16
_diffrn_reflns_limit_k_min -19
_diffrn_reflns_limit_l_max 17
_diffrn_reflns_limit_l_min -20
_diffrn_reflns_number 33325
_diffrn_reflns_point_group_measured_fraction_full 0.997
_diffrn_reflns_point_group_measured_fraction_max 0.996
_diffrn_reflns_theta_full 67.684
_diffrn_reflns_theta_max 68.238
_diffrn_reflns_theta_min 4.344
_diffrn_source 'micro-focus sealed X-ray tube'
_diffrn_source_type 'PhotonJet (Cu) X-ray Source'
_exptl_absorpt_coefficient_mu 0.492
_exptl_absorpt_correction_T_max 1.000
_exptl_absorpt_correction_T_min 0.693
_exptl_absorpt_correction_type gaussian
_exptl_absorpt_process_details
;
CrysAlisPro 1.171.39.9d (Rigaku Oxford Diffraction, 2015)
Numerical absorption correction based on gaussian integration over
			a multifaceted crystal model
Empirical absorption correction using spherical harmonics,
 implemented in SCALE3 ABSPACK scaling algorithm.
;
_exptl_crystal_colour colourless
_exptl_crystal_colour_primary colourless
_exptl_crystal_density_diffrn 1.136
_exptl_crystal_description plate
_exptl_crystal_F_000 1224
_exptl_crystal_size_max 0.194
_exptl_crystal_size_mid 0.119
_exptl_crystal_size_min 0.078
_refine_diff_density_max 0.417
_refine_diff_density_min -0.391
_refine_diff_density_rms 0.051
_refine_ls_extinction_method none
_refine_ls_goodness_of_fit_ref 1.031
_refine_ls_hydrogen_treatment mixed
_refine_ls_matrix_type full
_refine_ls_number_parameters 976
_refine_ls_number_reflns 12279
_refine_ls_number_restraints 102
_refine_ls_restrained_S_all 1.084
_refine_ls_R_factor_all 0.1181
_refine_ls_R_factor_gt 0.0830
_refine_ls_shift/su_max 0.002
_refine_ls_shift/su_mean 0.000
_refine_ls_structure_factor_coef Fsqd
_refine_ls_weighting_details 'w=1/[\s^2^(Fo^2^)+(0.1516P)^2^+1.0681P] where P=(Fo^2^+2Fc^2^)/3'
_refine_ls_weighting_scheme calc
_refine_ls_wR_factor_gt 0.2417
_refine_ls_wR_factor_ref 0.2715
_reflns_Friedel_coverage 0.000
_reflns_number_gt 7761
_reflns_number_total 12279
_reflns_threshold_expression 'I > 2\s(I)'
_cod_data_source_file d0dt01024c2.cif
_cod_data_source_block sample1
_cod_depositor_comments 'Adding full bibliography for 7704339--7704342.cif.'
_cod_database_code 7704340
_chemical_oxdiff_formula 'C85 H76 N4'
_shelx_space_group_comment
;
The symmetry employed for this shelxl refinement is uniquely defined
by the following loop, which should always be used as a source of
symmetry information in preference to the above space-group names.
They are only intended as comments.
;
_diffrn_oxdiff_ac3_digest_frames
;
01f53c4c4b49d8989220ef9bdd2f50de3f03180a807
;
_reflns_odcompleteness_completeness 99.73
_reflns_odcompleteness_iscentric 1
_reflns_odcompleteness_theta 66.97
_olex2_refinement_description
;
1. Fixed Uiso
 At 1.2 times of:
  All C(H,H) groups
 At 1.5 times of:
  All C(H,H,H) groups
2. Restrained distances
 C68-C67 \\sim C74-C67 \\sim C69-C68 \\sim C75-C74 \\sim C69-C70 \\sim C76-C75
\\sim C71-C70 \\sim C76-C77
 \\sim C71-C72 \\sim C78-C77 \\sim C73-C72 \\sim C78-C79
 with sigma of 0.01
3. Uiso/Uaniso restraints and constraints
C76 \\sim C77 \\sim C78 \\sim C79 \\sim C70 \\sim C71 \\sim C72 \\sim C73:
within 2A with sigma of 0.02 and sigma for terminal atoms of 0.04
4.a Secondary CH2 refined with riding coordinates:
 C75(H75A,H75B), C69(H69A,H69B), C76(H76A,H76B), C70(H70A,H70B), C72(H72A,
 H72B), C77(H77A,H77B), C78(H78A,H78B), C71(H71A,H71B)
4.b Idealised Me refined as rotating group:
 C82(H82A,H82B,H82C), C83(H83A,H83B,H83C), C80(H80A,H80B,H80C), C81(H81A,H81B,
 H81C), C79(H79A,H79B,H79C), C73(H73A,H73B,H73C)
;
_shelx_shelxl_version_number 2016/4
_olex2_submission_special_instructions 'No special instructions were received'
_oxdiff_exptl_absorpt_empirical_details
;
Empirical correction (ABSPACK) includes:
- Absorption correction using spherical harmonics
- Frame scaling
;
_oxdiff_exptl_absorpt_empirical_full_max 2.231
_oxdiff_exptl_absorpt_empirical_full_min 0.485

loop_
_space_group_symop_operation_xyz
'x, y, z'
'-x, -y, -z'

loop_
_atom_site_label
_atom_site_type_symbol
_atom_site_fract_x
_atom_site_fract_y
_atom_site_fract_z
_atom_site_U_iso_or_equiv
_atom_site_adp_type
_atom_site_occupancy
_atom_site_site_symmetry_order
_atom_site_calc_flag
_atom_site_refinement_flags_posn
_atom_site_refinement_flags_adp
_atom_site_refinement_flags_occupancy
_atom_site_disorder_assembly
_atom_site_disorder_group
N1 N -0.34872(18) -0.08022(17) 0.26567(18) 0.0641(6) Uani 1 1 d . . . . .
N4 N 1.08327(19) 0.90979(17) 1.07600(18) 0.0647(6) Uani 1 1 d . . . . .
N3 N 1.17911(19) 0.89246(17) 1.01175(19) 0.0665(7) Uani 1 1 d . . . . .
N2 N -0.29607(19) 0.04850(17) 0.38701(19) 0.0666(7) Uani 1 1 d . . . . .
C31 C 0.4012(2) 0.29955(19) 0.6380(2) 0.0611(7) Uani 1 1 d . . . . .
C30 C 0.3586(2) 0.2039(2) 0.5907(2) 0.0617(7) Uani 1 1 d . . . . .
C1 C -0.2657(2) -0.0007(2) 0.3386(2) 0.0635(7) Uani 1 1 d . . . . .
C28 C 0.1820(2) 0.1979(2) 0.5342(2) 0.0626(7) Uani 1 1 d . . . . .
C32 C 0.3366(2) 0.3450(2) 0.6380(2) 0.0644(8) Uani 1 1 d . . . . .
C34 C 0.5116(2) 0.3697(2) 0.6928(2) 0.0647(8) Uani 1 1 d . . . . .
C16 C -0.3449(2) -0.1425(2) 0.1916(2) 0.0630(7) Uani 1 1 d . . . . .
C61 C 1.1955(2) 0.8551(2) 0.9359(2) 0.0641(8) Uani 1 1 d . . . . .
C25 C 0.0650(2) 0.1428(2) 0.4787(2) 0.0644(8) Uani 1 1 d . . . . .
C22 C -0.1528(2) 0.0394(2) 0.3756(2) 0.0622(7) Uani 1 1 d . . . . .
C3 C -0.4380(2) -0.0813(2) 0.2696(2) 0.0635(7) Uani 1 1 d . . . . .
C39 C 0.5136(2) 0.4561(2) 0.7280(2) 0.0653(8) Uani 1 1 d . . . . .
C33 C 0.2277(2) 0.2946(2) 0.5849(2) 0.0655(8) Uani 1 1 d . . . . .
C24 C 0.0166(2) 0.0610(2) 0.3976(3) 0.0705(8) Uani 1 1 d . . . . .
C26 C 0.0017(2) 0.1717(2) 0.5072(2) 0.0667(8) Uani 1 1 d . . . . .
C46 C 1.0877(2) 0.8537(2) 1.0080(2) 0.0646(8) Uani 1 1 d . . . . .
C27 C -0.1075(2) 0.1219(2) 0.4569(2) 0.0642(7) Uani 1 1 d . . . . .
C2 C -0.4045(2) -0.0010(2) 0.3444(2) 0.0653(8) Uani 1 1 d . . . . .
C29 C 0.2497(2) 0.1537(2) 0.5394(2) 0.0642(7) Uani 1 1 d . . . . .
C38 C 0.6096(2) 0.5350(2) 0.7813(2) 0.0697(8) Uani 1 1 d . . . . .
C47 C 1.2378(2) 0.9807(2) 1.0879(2) 0.0648(8) Uani 1 1 d . . . . .
C4 C -0.5442(2) -0.1540(2) 0.2156(2) 0.0682(8) Uani 1 1 d . . . . .
C37 C 0.7034(2) 0.5263(2) 0.7983(2) 0.0719(8) Uani 1 1 d . . . . .
C60 C 1.1759(2) 0.9908(2) 1.1257(2) 0.0648(8) Uani 1 1 d . . . . .
C35 C 0.6039(2) 0.3597(2) 0.7097(3) 0.0718(9) Uani 1 1 d . . . . .
C23 C -0.0918(2) 0.0089(2) 0.3455(3) 0.0697(9) Uani 1 1 d . . . . .
C45 C 0.8313(2) 0.6846(2) 0.9303(2) 0.0696(8) Uani 1 1 d . . . . .
C43 C 0.9965(2) 0.7644(2) 0.9479(2) 0.0674(8) Uani 1 1 d . . . . .
C44 C 0.9270(2) 0.7642(2) 0.9806(2) 0.0646(7) Uani 1 1 d . . . . .
C15 C -0.4765(2) 0.0210(2) 0.3683(2) 0.0702(8) Uani 1 1 d . . . . .
C67 C 0.4025(2) 0.44988(19) 0.6988(2) 0.0687(8) Uani 1 1 d D . . . .
C10 C -0.5836(2) -0.0453(3) 0.3130(3) 0.0731(9) Uani 1 1 d . . . . .
C40 C 0.8065(2) 0.6097(2) 0.8531(2) 0.0721(8) Uani 1 1 d . . . . .
C9 C -0.6172(2) -0.1344(2) 0.2371(3) 0.0713(8) Uani 1 1 d . . . . .
C36 C 0.6985(3) 0.4379(2) 0.7615(3) 0.0764(9) Uani 1 1 d . . . . .
C82 C 1.0013(3) 0.8405(3) 1.1684(3) 0.0851(10) Uani 1 1 d . . . . .
H82A H 1.039619 0.802219 1.173542 0.128 Uiso 1 1 calc GR . . . .
H82B H 0.937295 0.809612 1.166283 0.128 Uiso 1 1 calc GR . . . .
H82C H 1.044370 0.898973 1.223083 0.128 Uiso 1 1 calc GR . . . .
C59 C 1.2052(3) 1.0765(2) 1.1981(2) 0.0739(9) Uani 1 1 d . . . . .
C5 C -0.5772(3) -0.2421(2) 0.1476(3) 0.0794(10) Uani 1 1 d . . . . .
C48 C 1.3413(3) 1.0490(2) 1.1257(3) 0.0759(9) Uani 1 1 d . . . . .
C66 C 1.2503(3) 0.8005(3) 0.9432(3) 0.0847(10) Uani 1 1 d . . . . .
C21 C -0.3088(3) -0.2086(3) 0.2088(3) 0.0825(10) Uani 1 1 d . . . . .
C74 C 0.3974(3) 0.4812(3) 0.7900(3) 0.0827(10) Uani 1 1 d D . . . .
C62 C 1.1489(3) 0.8693(3) 0.8537(3) 0.0872(10) Uani 1 1 d . . . . .
C8 C -0.7222(3) -0.2032(3) 0.1861(3) 0.0855(11) Uani 1 1 d . . . . .
C6 C -0.6787(3) -0.3077(3) 0.1023(3) 0.0889(11) Uani 1 1 d . . . . .
C53 C 1.3733(3) 1.1344(2) 1.1994(3) 0.0844(10) Uani 1 1 d . . . . .
C41 C 0.8805(3) 0.6129(3) 0.8256(3) 0.0839(11) Uani 1 1 d . . . . .
C68 C 0.3733(3) 0.5085(2) 0.6412(3) 0.0853(11) Uani 1 1 d D . . . .
C42 C 0.9756(3) 0.6898(2) 0.8719(3) 0.0816(10) Uani 1 1 d . . . . .
C54 C 1.3033(3) 1.1502(2) 1.2314(3) 0.0857(10) Uani 1 1 d . . . . .
C14 C -0.4453(3) 0.1053(3) 0.4398(3) 0.0895(11) Uani 1 1 d . . . . .
C7 C -0.7520(3) -0.2880(3) 0.1200(3) 0.0926(12) Uani 1 1 d . . . . .
C58 C 1.1417(4) 1.0925(3) 1.2343(3) 0.0907(11) Uani 1 1 d . . . . .
C83 C 0.8988(3) 0.9139(3) 1.0493(3) 0.0884(11) Uani 1 1 d . . . . .
H83A H 0.919770 0.961511 1.108286 0.133 Uiso 1 1 calc GR . . . .
H83B H 0.826016 0.871621 1.019055 0.133 Uiso 1 1 calc GR . . . .
H83C H 0.906878 0.941994 1.007306 0.133 Uiso 1 1 calc GR . . . .
C80 C -0.1754(3) 0.1413(3) 0.5786(3) 0.0898(11) Uani 1 1 d . . . . .
H80A H -0.227014 0.156066 0.588882 0.135 Uiso 1 1 calc GR . . . .
H80B H -0.105514 0.186323 0.629683 0.135 Uiso 1 1 calc GR . . . .
H80C H -0.183172 0.080449 0.577415 0.135 Uiso 1 1 calc GR . . . .
C11 C -0.6543(3) -0.0227(3) 0.3352(3) 0.0879(11) Uani 1 1 d . . . . .
C17 C -0.3795(4) -0.1355(3) 0.1057(3) 0.0919(11) Uani 1 1 d . . . . .
C49 C 1.4112(3) 1.0354(3) 1.0984(4) 0.0918(12) Uani 1 1 d . . . . .
C81 C -0.2018(3) 0.2353(3) 0.4630(3) 0.0905(11) Uani 1 1 d . . . . .
H81A H -0.221391 0.227291 0.398383 0.136 Uiso 1 1 calc GR . . . .
H81B H -0.134531 0.287732 0.507200 0.136 Uiso 1 1 calc GR . . . .
H81C H -0.254576 0.245764 0.474342 0.136 Uiso 1 1 calc GR . . . .
C65 C 1.2560(4) 0.7579(3) 0.8650(4) 0.1013(14) Uani 1 1 d . . . . .
C12 C -0.6226(3) 0.0605(4) 0.4046(3) 0.1031(14) Uani 1 1 d . . . . .
C64 C 1.2089(4) 0.7715(3) 0.7824(4) 0.1042(14) Uani 1 1 d . . . . .
B2 B 0.9722(3) 0.8582(2) 1.0718(3) 0.0662(9) Uani 1 1 d . . . . .
B1 B -0.1931(3) 0.1430(3) 0.4780(3) 0.0682(9) Uani 1 1 d . . . . .
C20 C -0.3084(4) -0.2681(3) 0.1360(5) 0.1041(14) Uani 1 1 d . . . . .
C75 C 0.2897(3) 0.4694(3) 0.7757(3) 0.1075(14) Uani 1 1 d D . . . .
H75A H 0.260940 0.500605 0.735183 0.129 Uiso 1 1 calc R . . . .
H75B H 0.242361 0.403706 0.741692 0.129 Uiso 1 1 calc R . . . .
C50 C 1.5122(3) 1.1027(3) 1.1422(4) 0.1124(15) Uani 1 1 d . . . . .
C63 C 1.1562(4) 0.8259(4) 0.7764(4) 0.1068(14) Uani 1 1 d . . . . .
C13 C -0.5185(3) 0.1254(4) 0.4572(3) 0.1050(14) Uani 1 1 d . . . . .
C52 C 1.4775(4) 1.2018(3) 1.2417(4) 0.1082(15) Uani 1 1 d . . . . .
C19 C -0.3447(4) -0.2631(4) 0.0492(5) 0.1153(17) Uani 1 1 d . . . . .
C69 C 0.3774(4) 0.4845(3) 0.5516(3) 0.1037(13) Uani 1 1 d D . . . .
H69A H 0.332463 0.418812 0.512146 0.124 Uiso 1 1 calc R . . . .
H69B H 0.449405 0.494029 0.569894 0.124 Uiso 1 1 calc R . . . .
C18 C -0.3784(5) -0.1966(4) 0.0331(4) 0.1180(17) Uani 1 1 d . . . . .
C57 C 1.1696(5) 1.1777(3) 1.2982(4) 0.1183(16) Uani 1 1 d . . . . .
C55 C 1.3290(5) 1.2371(3) 1.2965(4) 0.1209(18) Uani 1 1 d . . . . .
C51 C 1.5443(4) 1.1866(4) 1.2147(4) 0.1214(18) Uani 1 1 d . . . . .
C56 C 1.2636(5) 1.2506(4) 1.3280(4) 0.136(2) Uani 1 1 d . . . . .
C76 C 0.2907(4) 0.5065(4) 0.8668(4) 0.148(2) Uani 1 1 d D U . . .
H76A H 0.343942 0.570247 0.905120 0.177 Uiso 1 1 calc R . . . .
H76B H 0.309634 0.469850 0.903831 0.177 Uiso 1 1 calc R . . . .
C70 C 0.3440(5) 0.5382(4) 0.4911(4) 0.147(2) Uani 1 1 d D U . . .
H70A H 0.395341 0.602707 0.527030 0.176 Uiso 1 1 calc R . . . .
H70B H 0.346463 0.514183 0.434084 0.176 Uiso 1 1 calc R . . . .
C72 C 0.1465(6) 0.4438(5) 0.4182(5) 0.184(3) Uani 1 1 d D U . . .
H72A H 0.160279 0.414786 0.463874 0.220 Uiso 1 1 calc R . . . .
H72B H 0.139021 0.403301 0.361156 0.220 Uiso 1 1 calc R . . . .
C77 C 0.1824(6) 0.5035(7) 0.8456(7) 0.236(5) Uani 1 1 d D U . . .
H77A H 0.193246 0.559017 0.892425 0.284 Uiso 1 1 calc R . . . .
H77B H 0.144834 0.504356 0.782717 0.284 Uiso 1 1 calc R . . . .
C79 C 0.0126(8) 0.4204(7) 0.8337(12) 0.305(7) Uani 1 1 d D U . . .
H79A H 0.022342 0.452063 0.894617 0.458 Uiso 1 1 calc GR . . . .
H79B H -0.037618 0.356802 0.805787 0.458 Uiso 1 1 calc GR . . . .
H79C H -0.013440 0.450371 0.791662 0.458 Uiso 1 1 calc GR . . . .
C78 C 0.1178(8) 0.4234(8) 0.8479(12) 0.309(6) Uani 1 1 d D U . . .
H78A H 0.157894 0.420401 0.909258 0.371 Uiso 1 1 calc R . . . .
H78B H 0.103735 0.368253 0.798328 0.371 Uiso 1 1 calc R . . . .
C73 C 0.0445(7) 0.4550(9) 0.3920(10) 0.308(7) Uani 1 1 d D U . . .
H73A H -0.014458 0.395003 0.354318 0.463 Uiso 1 1 calc GR . . . .
H73B H 0.036884 0.492849 0.355626 0.463 Uiso 1 1 calc GR . . . .
H73C H 0.046439 0.484432 0.449600 0.463 Uiso 1 1 calc GR . . . .
C71 C 0.2370(5) 0.5350(4) 0.4607(5) 0.152(2) Uani 1 1 d D U . . .
H71A H 0.220181 0.563011 0.414254 0.182 Uiso 1 1 calc R . . . .
H71B H 0.241199 0.574490 0.516299 0.182 Uiso 1 1 calc R . . . .
H26 H 0.042(3) 0.230(2) 0.567(3) 0.079(10) Uiso 1 1 d . . . . .
H35 H 0.601(3) 0.293(3) 0.677(3) 0.086(10) Uiso 1 1 d . . . . .
H8 H -0.777(3) -0.192(2) 0.198(2) 0.071(9) Uiso 1 1 d . . . . .
H45 H 0.780(3) 0.687(2) 0.951(2) 0.070(9) Uiso 1 1 d . . . . .
H38 H 0.615(3) 0.600(3) 0.803(3) 0.098(12) Uiso 1 1 d . . . . .
H24 H 0.062(3) 0.044(3) 0.375(3) 0.092(11) Uiso 1 1 d . . . . .
H33 H 0.185(3) 0.328(2) 0.581(2) 0.072(9) Uiso 1 1 d . . . . .
H29 H 0.217(3) 0.080(2) 0.512(2) 0.080(10) Uiso 1 1 d . . . . .
H23 H -0.124(2) -0.043(2) 0.294(2) 0.059(8) Uiso 1 1 d . . . . .
H11 H -0.726(3) -0.067(2) 0.301(3) 0.080(10) Uiso 1 1 d . . . . .
H50 H 1.558(4) 1.087(3) 1.119(3) 0.112(15) Uiso 1 1 d . . . . .
H5 H -0.527(3) -0.259(3) 0.133(3) 0.089(11) Uiso 1 1 d . . . . .
H30 H 0.411(2) 0.177(2) 0.595(2) 0.063(8) Uiso 1 1 d . . . . .
H14 H -0.376(4) 0.154(3) 0.474(3) 0.107(14) Uiso 1 1 d . . . . .
H49 H 1.397(3) 0.987(3) 1.053(3) 0.085(13) Uiso 1 1 d . . . . .
H7 H -0.823(4) -0.337(3) 0.089(3) 0.116(14) Uiso 1 1 d . . . . .
H42 H 1.026(3) 0.686(3) 0.856(3) 0.089(11) Uiso 1 1 d . . . . .
H66 H 1.284(3) 0.794(2) 1.009(3) 0.081(10) Uiso 1 1 d . . . . .
H12 H -0.677(4) 0.073(3) 0.410(3) 0.113(14) Uiso 1 1 d . . . . .
H41 H 0.871(3) 0.563(2) 0.777(3) 0.080(10) Uiso 1 1 d . . . . .
H36 H 0.772(3) 0.434(2) 0.777(3) 0.090(11) Uiso 1 1 d . . . . .
H6 H -0.702(4) -0.368(3) 0.060(3) 0.115(15) Uiso 1 1 d . . . . .
H62 H 1.115(3) 0.917(3) 0.851(3) 0.116(14) Uiso 1 1 d . . . . .
H21 H -0.287(3) -0.210(3) 0.270(3) 0.089(12) Uiso 1 1 d . . . . .
H13 H -0.495(4) 0.196(4) 0.503(4) 0.137(17) Uiso 1 1 d . . . . .
H58 H 1.080(4) 1.042(3) 1.211(3) 0.122(16) Uiso 1 1 d . . . . .
H17 H -0.405(4) -0.090(4) 0.093(4) 0.15(2) Uiso 1 1 d . . . . .
H51 H 1.616(4) 1.235(4) 1.243(4) 0.134(16) Uiso 1 1 d . . . . .
H74A H 0.420(3) 0.444(2) 0.828(2) 0.076(10) Uiso 1 1 d . . . . .
H74B H 0.446(4) 0.558(3) 0.833(3) 0.119(14) Uiso 1 1 d . . . . .
H68A H 0.300(3) 0.506(2) 0.625(3) 0.090(11) Uiso 1 1 d . . . . .
H68B H 0.418(3) 0.579(3) 0.683(3) 0.094(11) Uiso 1 1 d . . . . .
H55 H 1.400(5) 1.292(4) 1.320(4) 0.16(2) Uiso 1 1 d . . . . .
H19 H -0.333(4) -0.301(3) -0.001(4) 0.132(16) Uiso 1 1 d . . . . .
H65 H 1.299(4) 0.718(4) 0.873(4) 0.140(17) Uiso 1 1 d . . . . .
H57 H 1.114(5) 1.187(4) 1.319(4) 0.16(2) Uiso 1 1 d . . . . .
H20 H -0.284(4) -0.310(4) 0.153(4) 0.126(18) Uiso 1 1 d . . . . .
H63 H 1.116(3) 0.833(3) 0.720(3) 0.104(14) Uiso 1 1 d . . . . .
H52 H 1.499(4) 1.260(4) 1.296(4) 0.137(18) Uiso 1 1 d . . . . .
H56 H 1.276(4) 1.317(4) 1.360(4) 0.132(16) Uiso 1 1 d . . . . .
H64 H 1.226(4) 0.742(4) 0.730(4) 0.151(19) Uiso 1 1 d . . . . .
H18 H -0.403(6) -0.198(5) -0.024(5) 0.19(3) Uiso 1 1 d . . . . .

loop_
_atom_site_aniso_label
_atom_site_aniso_U_11
_atom_site_aniso_U_22
_atom_site_aniso_U_33
_atom_site_aniso_U_23
_atom_site_aniso_U_13
_atom_site_aniso_U_12
N1 0.0438(13) 0.0613(14) 0.0642(15) 0.0116(12) 0.0219(11) 0.0139(11)
N4 0.0460(13) 0.0595(14) 0.0622(15) 0.0105(12) 0.0223(11) 0.0093(11)
N3 0.0465(13) 0.0592(14) 0.0738(17) 0.0148(12) 0.0295(12) 0.0092(11)
N2 0.0456(13) 0.0660(14) 0.0646(15) 0.0096(12) 0.0234(12) 0.0156(11)
C31 0.0457(15) 0.0497(14) 0.0651(18) 0.0109(13) 0.0231(13) 0.0100(12)
C30 0.0461(15) 0.0525(15) 0.0671(19) 0.0125(14) 0.0244(14) 0.0142(13)
C1 0.0489(16) 0.0597(16) 0.0599(17) 0.0087(14) 0.0240(14) 0.0143(13)
C28 0.0450(15) 0.0590(16) 0.0616(17) 0.0094(14) 0.0230(13) 0.0136(13)
C32 0.0492(16) 0.0529(15) 0.0701(19) 0.0111(14) 0.0267(14) 0.0128(13)
C34 0.0473(16) 0.0535(16) 0.0684(19) 0.0135(14) 0.0242(14) 0.0078(13)
C16 0.0464(15) 0.0564(16) 0.0651(19) 0.0103(14) 0.0264(14) 0.0102(13)
C61 0.0479(16) 0.0555(16) 0.078(2) 0.0183(15) 0.0347(15) 0.0117(13)
C25 0.0476(16) 0.0555(16) 0.0659(19) 0.0100(14) 0.0240(14) 0.0115(13)
C22 0.0449(15) 0.0579(16) 0.0610(18) 0.0096(14) 0.0222(13) 0.0129(13)
C3 0.0427(15) 0.0630(17) 0.0675(19) 0.0198(15) 0.0223(14) 0.0158(13)
C39 0.0463(16) 0.0549(16) 0.0661(18) 0.0114(14) 0.0212(14) 0.0083(13)
C33 0.0501(16) 0.0527(16) 0.0658(19) 0.0080(14) 0.0204(14) 0.0152(13)
C24 0.0498(17) 0.0593(17) 0.078(2) 0.0071(15) 0.0306(16) 0.0124(14)
C26 0.0492(16) 0.0600(17) 0.0655(19) 0.0078(15) 0.0253(15) 0.0121(14)
C46 0.0423(15) 0.0594(16) 0.071(2) 0.0129(15) 0.0263(14) 0.0100(13)
C27 0.0498(16) 0.0604(16) 0.0621(18) 0.0131(14) 0.0241(14) 0.0149(13)
C2 0.0453(15) 0.0704(18) 0.0656(19) 0.0197(16) 0.0244(14) 0.0192(14)
C29 0.0492(16) 0.0509(15) 0.0659(19) 0.0081(14) 0.0242(14) 0.0090(13)
C38 0.0503(17) 0.0529(17) 0.071(2) 0.0089(15) 0.0218(15) 0.0064(13)
C47 0.0481(16) 0.0544(16) 0.0637(18) 0.0128(14) 0.0207(14) 0.0079(13)
C4 0.0469(16) 0.0723(19) 0.0675(19) 0.0276(16) 0.0218(14) 0.0156(14)
C37 0.0494(17) 0.0607(18) 0.073(2) 0.0105(16) 0.0267(15) 0.0023(14)
C60 0.0524(16) 0.0553(16) 0.0614(18) 0.0156(14) 0.0210(14) 0.0106(13)
C35 0.0493(17) 0.0591(17) 0.081(2) 0.0150(16) 0.0270(16) 0.0121(14)
C23 0.0485(16) 0.0612(18) 0.067(2) -0.0003(16) 0.0248(15) 0.0120(14)
C45 0.0450(16) 0.0690(19) 0.069(2) 0.0121(16) 0.0271(15) 0.0078(14)
C43 0.0471(16) 0.0611(17) 0.0687(19) 0.0116(15) 0.0257(14) 0.0091(13)
C44 0.0437(15) 0.0633(17) 0.0648(18) 0.0147(15) 0.0236(14) 0.0108(13)
C15 0.0556(18) 0.082(2) 0.0660(19) 0.0236(17) 0.0298(15) 0.0285(16)
C67 0.0484(16) 0.0493(15) 0.075(2) 0.0069(14) 0.0215(15) 0.0102(13)
C10 0.0519(17) 0.092(2) 0.074(2) 0.0345(19) 0.0325(16) 0.0288(17)
C40 0.0487(17) 0.0652(18) 0.071(2) 0.0103(16) 0.0267(15) 0.0054(14)
C9 0.0471(16) 0.079(2) 0.074(2) 0.0322(18) 0.0246(15) 0.0189(15)
C36 0.0527(18) 0.0662(19) 0.084(2) 0.0144(17) 0.0297(17) 0.0147(15)
C82 0.078(2) 0.086(2) 0.076(2) 0.0283(19) 0.0368(19) 0.0223(19)
C59 0.066(2) 0.0601(18) 0.0636(19) 0.0129(15) 0.0242(16) 0.0097(15)
C5 0.0524(18) 0.070(2) 0.079(2) 0.0179(18) 0.0216(17) 0.0095(16)
C48 0.0540(18) 0.0667(19) 0.077(2) 0.0272(18) 0.0221(16) 0.0076(15)
C66 0.076(2) 0.088(2) 0.110(3) 0.047(2) 0.058(2) 0.042(2)
C21 0.078(2) 0.072(2) 0.089(3) 0.022(2) 0.043(2) 0.0294(18)
C74 0.062(2) 0.065(2) 0.087(3) 0.003(2) 0.0358(19) 0.0107(17)
C62 0.091(3) 0.088(2) 0.095(3) 0.038(2) 0.054(2) 0.045(2)
C8 0.0489(18) 0.097(3) 0.095(3) 0.038(2) 0.0315(19) 0.0210(19)
C6 0.056(2) 0.073(2) 0.092(3) 0.019(2) 0.0222(19) 0.0060(17)
C53 0.066(2) 0.067(2) 0.075(2) 0.0189(18) 0.0227(18) -0.0004(16)
C41 0.061(2) 0.066(2) 0.086(3) -0.0019(19) 0.0390(19) 0.0020(16)
C68 0.066(2) 0.0553(19) 0.090(3) 0.0124(18) 0.0209(19) 0.0156(16)
C42 0.0574(19) 0.069(2) 0.092(3) 0.0044(18) 0.0446(19) 0.0044(16)
C54 0.082(2) 0.064(2) 0.074(2) 0.0133(17) 0.033(2) 0.0064(18)
C14 0.065(2) 0.104(3) 0.084(3) 0.016(2) 0.040(2) 0.032(2)
C7 0.052(2) 0.085(3) 0.097(3) 0.027(2) 0.023(2) 0.0058(19)
C58 0.095(3) 0.071(2) 0.081(3) 0.011(2) 0.046(2) 0.019(2)
C83 0.071(2) 0.085(2) 0.093(3) 0.027(2) 0.034(2) 0.0328(19)
C80 0.070(2) 0.100(3) 0.073(2) 0.016(2) 0.0328(19) 0.024(2)
C11 0.053(2) 0.121(3) 0.081(3) 0.034(2) 0.0352(19) 0.030(2)
C17 0.092(3) 0.096(3) 0.077(3) 0.030(2) 0.041(2) 0.037(2)
C49 0.057(2) 0.081(3) 0.105(3) 0.019(2) 0.039(2) 0.0070(18)
C81 0.077(2) 0.081(2) 0.106(3) 0.026(2) 0.048(2) 0.033(2)
C65 0.101(3) 0.090(3) 0.144(4) 0.044(3) 0.084(3) 0.049(3)
C12 0.072(3) 0.142(4) 0.093(3) 0.027(3) 0.049(2) 0.048(3)
C64 0.105(3) 0.103(3) 0.116(4) 0.031(3) 0.077(3) 0.039(3)
B2 0.0449(17) 0.063(2) 0.069(2) 0.0167(17) 0.0244(16) 0.0124(15)
B1 0.0489(18) 0.062(2) 0.065(2) 0.0064(17) 0.0240(16) 0.0122(15)
C20 0.111(4) 0.082(3) 0.124(4) 0.023(3) 0.073(3) 0.043(3)
C75 0.080(3) 0.098(3) 0.117(3) 0.009(3) 0.052(3) 0.029(2)
C50 0.063(2) 0.099(3) 0.131(4) 0.026(3) 0.047(3) 0.000(2)
C63 0.124(4) 0.116(4) 0.100(3) 0.048(3) 0.069(3) 0.058(3)
C13 0.071(3) 0.126(4) 0.093(3) 0.009(3) 0.045(2) 0.034(2)
C52 0.076(3) 0.083(3) 0.098(3) 0.012(2) 0.031(2) -0.012(2)
C19 0.103(3) 0.100(3) 0.115(4) 0.000(3) 0.069(3) 0.023(3)
C69 0.101(3) 0.103(3) 0.099(3) 0.047(3) 0.045(3) 0.041(3)
C18 0.129(4) 0.134(4) 0.083(3) 0.023(3) 0.062(3) 0.052(4)
C57 0.119(4) 0.086(3) 0.109(4) -0.001(3) 0.062(3) 0.020(3)
C55 0.130(4) 0.066(2) 0.106(4) -0.004(2) 0.059(3) -0.003(3)
C51 0.064(3) 0.104(3) 0.123(4) 0.020(3) 0.036(3) -0.017(2)
C56 0.161(5) 0.075(3) 0.125(4) -0.009(3) 0.084(4) 0.014(3)
C76 0.125(4) 0.128(4) 0.156(5) -0.013(4) 0.097(4) 0.029(3)
C70 0.164(6) 0.123(4) 0.116(4) 0.060(3) 0.045(4) 0.051(4)
C72 0.157(6) 0.174(6) 0.128(5) 0.045(5) 0.033(5) 0.033(5)
C77 0.189(7) 0.222(8) 0.254(8) -0.013(7) 0.155(7) 0.054(6)
C79 0.188(8) 0.215(9) 0.60(2) 0.141(11) 0.271(11) 0.105(7)
C78 0.201(10) 0.233(10) 0.450(14) 0.103(11) 0.170(10) 0.066(8)
C73 0.136(8) 0.327(14) 0.305(14) 0.065(11) 0.029(8) 0.088(9)
C71 0.161(6) 0.135(4) 0.130(5) 0.061(4) 0.045(4) 0.069(4)

loop_
_atom_type_symbol
_atom_type_description
_atom_type_scat_dispersion_real
_atom_type_scat_dispersion_imag
_atom_type_scat_source
C C 0.0181 0.0091 'International Tables Vol C Tables 4.2.6.8 and 6.1.1.4'
H H 0.0000 0.0000 'International Tables Vol C Tables 4.2.6.8 and 6.1.1.4'
B B 0.0090 0.0039 'International Tables Vol C Tables 4.2.6.8 and 6.1.1.4'
N N 0.0311 0.0180 'International Tables Vol C Tables 4.2.6.8 and 6.1.1.4'

loop_
_exptl_crystal_face_index_h
_exptl_crystal_face_index_k
_exptl_crystal_face_index_l
_exptl_crystal_face_perp_dist
2 -3 -1 0.0414
0 -3 -1 0.0746
-2 3 1 0.0504
0 3 1 0.0744
3 -1 -3 0.0363
3 -2 0 0.0822
-3 2 0 0.0838
0 -3 2 0.0499
-2 0 3 0.0737
3 0 1 0.0960
-3 0 -1 0.0960
-1 3 -2 0.0357
-1 1 3 0.0662
0 3 -2 0.0280
1 0 -3 0.0491
1 -3 2 0.0477

loop_
_geom_angle_atom_site_label_1
_geom_angle_atom_site_label_2
_geom_angle_atom_site_label_3
_geom_angle
_geom_angle_site_symmetry_1
_geom_angle_site_symmetry_3
_geom_angle_publ_flag
C1 N1 C16 124.8(2) . . ?
C1 N1 C3 106.5(2) . . ?
C3 N1 C16 128.1(2) . . ?
C46 N4 C60 106.7(3) . . ?
C46 N4 B2 110.0(2) . . ?
C60 N4 B2 143.2(3) . . ?
C46 N3 C61 122.7(3) . . ?
C46 N3 C47 107.0(3) . . ?
C47 N3 C61 128.9(2) . . ?
C1 N2 C2 107.0(2) . . ?
C1 N2 B1 110.5(2) . . ?
C2 N2 B1 142.4(3) . . ?
C30 C31 C32 120.9(3) . . ?
C30 C31 C34 130.8(3) . . ?
C32 C31 C34 108.3(2) . . ?
C31 C30 C29 119.1(3) . . ?
C31 C30 H30 115.3(18) . . ?
C29 C30 H30 125.5(18) . . ?
N1 C1 C22 134.1(3) . . ?
N2 C1 N1 111.2(3) . . ?
N2 C1 C22 114.6(3) . . ?
C33 C28 C25 121.2(3) . . ?
C33 C28 C29 118.2(3) . . ?
C29 C28 C25 120.5(3) . . ?
C31 C32 C67 111.1(2) . . ?
C33 C32 C31 119.5(3) . . ?
C33 C32 C67 129.3(3) . . ?
C39 C34 C31 108.6(3) . . ?
C39 C34 C35 121.2(3) . . ?
C35 C34 C31 130.2(3) . . ?
C21 C16 N1 119.6(3) . . ?
C17 C16 N1 119.0(3) . . ?
C17 C16 C21 121.3(4) . . ?
C66 C61 N3 120.5(3) . . ?
C62 C61 N3 118.7(3) . . ?
C62 C61 C66 120.7(4) . . ?
C24 C25 C28 120.6(3) . . ?
C24 C25 C26 118.7(3) . . ?
C26 C25 C28 120.7(3) . . ?
C27 C22 C1 106.4(3) . . ?
C23 C22 C1 131.6(3) . . ?
C23 C22 C27 122.0(3) . . ?
N1 C3 C4 129.6(3) . . ?
C2 C3 N1 106.7(2) . . ?
C2 C3 C4 123.4(3) . . ?
C34 C39 C38 119.8(3) . . ?
C34 C39 C67 111.7(2) . . ?
C38 C39 C67 128.5(3) . . ?
C28 C33 H33 122(2) . . ?
C32 C33 C28 120.8(3) . . ?
C32 C33 H33 118(2) . . ?
C25 C24 H24 118(2) . . ?
C23 C24 C25 121.3(3) . . ?
C23 C24 H24 121(2) . . ?
C25 C26 H26 115(2) . . ?
C27 C26 C25 122.0(3) . . ?
C27 C26 H26 123(2) . . ?
N4 C46 N3 111.5(3) . . ?
N4 C46 C43 114.8(3) . . ?
N3 C46 C43 133.7(3) . . ?
C22 C27 B1 113.2(3) . . ?
C26 C27 C22 117.2(3) . . ?
C26 C27 B1 129.5(3) . . ?
N2 C2 C15 129.9(3) . . ?
C3 C2 N2 108.5(3) . . ?
C3 C2 C15 121.6(3) . . ?
C30 C29 C28 121.3(3) . . ?
C30 C29 H29 119.5(18) . . ?
C28 C29 H29 118.6(18) . . ?
C39 C38 C37 119.8(3) . . ?
C39 C38 H38 123(2) . . ?
C37 C38 H38 117(2) . . ?
N3 C47 C48 130.4(3) . . ?
C60 C47 N3 106.1(2) . . ?
C60 C47 C48 123.5(3) . . ?
C9 C4 C3 116.2(3) . . ?
C5 C4 C3 124.8(3) . . ?
C5 C4 C9 119.0(3) . . ?
C38 C37 C40 120.9(3) . . ?
C36 C37 C38 118.8(3) . . ?
C36 C37 C40 120.3(3) . . ?
N4 C60 C59 129.2(3) . . ?
C47 C60 N4 108.7(3) . . ?
C47 C60 C59 121.8(3) . . ?
C34 C35 H35 120.8(19) . . ?
C36 C35 C34 118.9(3) . . ?
C36 C35 H35 120.0(19) . . ?
C22 C23 H23 118(2) . . ?
C24 C23 C22 118.8(3) . . ?
C24 C23 H23 123(2) . . ?
C44 C45 H45 115.7(19) . . ?
C40 C45 C44 122.3(3) . . ?
C40 C45 H45 121.9(19) . . ?
C44 C43 C46 106.8(3) . . ?
C42 C43 C46 130.0(3) . . ?
C42 C43 C44 123.3(3) . . ?
C45 C44 C43 116.3(3) . . ?
C45 C44 B2 130.7(3) . . ?
C43 C44 B2 113.0(3) . . ?
C10 C15 C2 117.2(3) . . ?
C14 C15 C2 122.4(3) . . ?
C14 C15 C10 120.3(3) . . ?
C32 C67 C74 112.1(3) . . ?
C39 C67 C32 100.1(2) . . ?
C39 C67 C74 109.0(3) . . ?
C39 C67 C68 111.3(3) . . ?
C68 C67 C32 112.7(3) . . ?
C68 C67 C74 111.0(3) . . ?
C15 C10 C9 120.7(3) . . ?
C11 C10 C15 117.0(3) . . ?
C11 C10 C9 122.3(3) . . ?
C45 C40 C37 122.0(3) . . ?
C45 C40 C41 118.8(3) . . ?
C41 C40 C37 119.2(3) . . ?
C4 C9 C10 120.7(3) . . ?
C4 C9 C8 118.3(3) . . ?
C8 C9 C10 121.0(3) . . ?
C37 C36 H36 117(2) . . ?
C35 C36 C37 121.4(3) . . ?
C35 C36 H36 122(2) . . ?
H82A C82 H82B 109.5 . . ?
H82A C82 H82C 109.5 . . ?
H82B C82 H82C 109.5 . . ?
B2 C82 H82A 109.5 . . ?
B2 C82 H82B 109.5 . . ?
B2 C82 H82C 109.5 . . ?
C54 C59 C60 116.4(3) . . ?
C58 C59 C60 124.1(3) . . ?
C58 C59 C54 119.4(3) . . ?
C4 C5 H5 121(2) . . ?
C6 C5 C4 120.6(4) . . ?
C6 C5 H5 118(2) . . ?
C53 C48 C47 115.3(3) . . ?
C49 C48 C47 124.7(3) . . ?
C49 C48 C53 120.0(3) . . ?
C61 C66 C65 119.2(4) . . ?
C61 C66 H66 115.3(19) . . ?
C65 C66 H66 125.5(19) . . ?
C16 C21 C20 118.1(5) . . ?
C16 C21 H21 117(2) . . ?
C20 C21 H21 125(2) . . ?
C67 C74 H74A 110(2) . . ?
C67 C74 H74B 111(2) . . ?
C75 C74 C67 117.2(3) . . ?
C75 C74 H74A 104(2) . . ?
C75 C74 H74B 102(2) . . ?
H74A C74 H74B 113(3) . . ?
C61 C62 C63 118.9(4) . . ?
C61 C62 H62 120(2) . . ?
C63 C62 H62 121(2) . . ?
C9 C8 H8 121(2) . . ?
C7 C8 C9 121.2(4) . . ?
C7 C8 H8 117.4(19) . . ?
C5 C6 C7 120.9(4) . . ?
C5 C6 H6 123(3) . . ?
C7 C6 H6 116(3) . . ?
C48 C53 C54 121.5(3) . . ?
C52 C53 C48 116.6(4) . . ?
C52 C53 C54 121.8(4) . . ?
C40 C41 H41 124(2) . . ?
C42 C41 C40 121.5(3) . . ?
C42 C41 H41 115(2) . . ?
C67 C68 H68A 110(2) . . ?
C67 C68 H68B 112(2) . . ?
C69 C68 C67 115.3(3) . . ?
C69 C68 H68A 110(2) . . ?
C69 C68 H68B 110(2) . . ?
H68A C68 H68B 99(3) . . ?
C43 C42 H42 124(2) . . ?
C41 C42 C43 117.8(3) . . ?
C41 C42 H42 118(2) . . ?
C59 C54 C53 120.6(3) . . ?
C55 C54 C59 117.2(4) . . ?
C55 C54 C53 122.2(4) . . ?
C15 C14 H14 122(3) . . ?
C13 C14 C15 120.4(4) . . ?
C13 C14 H14 117(3) . . ?
C8 C7 C6 119.9(4) . . ?
C8 C7 H7 120(3) . . ?
C6 C7 H7 120(3) . . ?
C59 C58 H58 116(3) . . ?
C57 C58 C59 121.8(5) . . ?
C57 C58 H58 122(3) . . ?
H83A C83 H83B 109.5 . . ?
H83A C83 H83C 109.5 . . ?
H83B C83 H83C 109.5 . . ?
B2 C83 H83A 109.5 . . ?
B2 C83 H83B 109.5 . . ?
B2 C83 H83C 109.5 . . ?
H80A C80 H80B 109.5 . . ?
H80A C80 H80C 109.5 . . ?
H80B C80 H80C 109.5 . . ?
B1 C80 H80A 109.5 . . ?
B1 C80 H80B 109.5 . . ?
B1 C80 H80C 109.5 . . ?
C10 C11 H11 119(2) . . ?
C12 C11 C10 121.7(4) . . ?
C12 C11 H11 119(2) . . ?
C16 C17 C18 119.5(5) . . ?
C16 C17 H17 122(4) . . ?
C18 C17 H17 119(4) . . ?
C48 C49 H49 125(3) . . ?
C50 C49 C48 121.4(5) . . ?
C50 C49 H49 113(3) . . ?
H81A C81 H81B 109.5 . . ?
H81A C81 H81C 109.5 . . ?
H81B C81 H81C 109.5 . . ?
B1 C81 H81A 109.5 . . ?
B1 C81 H81B 109.5 . . ?
B1 C81 H81C 109.5 . . ?
C66 C65 H65 118(3) . . ?
C64 C65 C66 120.4(4) . . ?
C64 C65 H65 122(3) . . ?
C11 C12 C13 121.0(4) . . ?
C11 C12 H12 116(3) . . ?
C13 C12 H12 122(3) . . ?
C65 C64 H64 114(3) . . ?
C63 C64 C65 120.0(5) . . ?
C63 C64 H64 126(3) . . ?
C44 B2 N4 95.3(2) . . ?
C82 B2 N4 108.8(3) . . ?
C82 B2 C44 112.1(3) . . ?
C83 B2 N4 111.8(3) . . ?
C83 B2 C44 112.4(3) . . ?
C83 B2 C82 114.7(3) . . ?
C27 B1 N2 95.2(2) . . ?
C27 B1 C81 110.8(3) . . ?
C80 B1 N2 111.0(3) . . ?
C80 B1 C27 112.6(3) . . ?
C80 B1 C81 114.9(3) . . ?
C81 B1 N2 110.8(3) . . ?
C21 C20 H20 112(3) . . ?
C19 C20 C21 121.2(5) . . ?
C19 C20 H20 127(3) . . ?
C74 C75 H75A 108.6 . . ?
C74 C75 H75B 108.6 . . ?
H75A C75 H75B 107.5 . . ?
C76 C75 C74 114.9(4) . . ?
C76 C75 H75A 108.6 . . ?
C76 C75 H75B 108.6 . . ?
C49 C50 C51 119.0(5) . . ?
C49 C50 H50 116(3) . . ?
C51 C50 H50 125(3) . . ?
C62 C63 H63 114(3) . . ?
C64 C63 C62 120.9(5) . . ?
C64 C63 H63 125(3) . . ?
C14 C13 C12 119.5(4) . . ?
C14 C13 H13 118(3) . . ?
C12 C13 H13 122(3) . . ?
C53 C52 H52 115(3) . . ?
C51 C52 C53 122.3(5) . . ?
C51 C52 H52 123(3) . . ?
C20 C19 C18 120.5(5) . . ?
C20 C19 H19 120(3) . . ?
C18 C19 H19 118(3) . . ?
C68 C69 H69A 108.2 . . ?
C68 C69 H69B 108.2 . . ?
C68 C69 C70 116.4(4) . . ?
H69A C69 H69B 107.4 . . ?
C70 C69 H69A 108.2 . . ?
C70 C69 H69B 108.2 . . ?
C17 C18 H18 124(5) . . ?
C19 C18 C17 119.3(6) . . ?
C19 C18 H18 117(5) . . ?
C58 C57 C56 118.8(5) . . ?
C58 C57 H57 118(3) . . ?
C56 C57 H57 123(3) . . ?
C54 C55 H55 118(3) . . ?
C56 C55 C54 121.7(5) . . ?
C56 C55 H55 120(3) . . ?
C50 C51 H51 118(3) . . ?
C52 C51 C50 120.7(4) . . ?
C52 C51 H51 121(3) . . ?
C57 C56 H56 120(3) . . ?
C55 C56 C57 121.0(5) . . ?
C55 C56 H56 117(3) . . ?
C75 C76 H76A 109.3 . . ?
C75 C76 H76B 109.3 . . ?
C75 C76 C77 111.4(5) . . ?
H76A C76 H76B 108.0 . . ?
C77 C76 H76A 109.3 . . ?
C77 C76 H76B 109.3 . . ?
C69 C70 H70A 108.4 . . ?
C69 C70 H70B 108.4 . . ?
H70A C70 H70B 107.5 . . ?
C71 C70 C69 115.4(5) . . ?
C71 C70 H70A 108.4 . . ?
C71 C70 H70B 108.4 . . ?
H72A C72 H72B 108.0 . . ?
C73 C72 H72A 109.4 . . ?
C73 C72 H72B 109.4 . . ?
C71 C72 H72A 109.4 . . ?
C71 C72 H72B 109.4 . . ?
C71 C72 C73 111.0(8) . . ?
C76 C77 H77A 108.8 . . ?
C76 C77 H77B 108.8 . . ?
H77A C77 H77B 107.7 . . ?
C78 C77 C76 113.7(8) . . ?
C78 C77 H77A 108.8 . . ?
C78 C77 H77B 108.8 . . ?
H79A C79 H79B 109.5 . . ?
H79A C79 H79C 109.5 . . ?
H79B C79 H79C 109.5 . . ?
C78 C79 H79A 109.5 . . ?
C78 C79 H79B 109.5 . . ?
C78 C79 H79C 109.5 . . ?
C77 C78 C79 115.6(9) . . ?
C77 C78 H78A 108.4 . . ?
C77 C78 H78B 108.4 . . ?
C79 C78 H78A 108.4 . . ?
C79 C78 H78B 108.4 . . ?
H78A C78 H78B 107.4 . . ?
C72 C73 H73A 109.5 . . ?
C72 C73 H73B 109.5 . . ?
C72 C73 H73C 109.5 . . ?
H73A C73 H73B 109.5 . . ?
H73A C73 H73C 109.5 . . ?
H73B C73 H73C 109.5 . . ?
C70 C71 C72 119.0(6) . . ?
C70 C71 H71A 107.6 . . ?
C70 C71 H71B 107.6 . . ?
C72 C71 H71A 107.6 . . ?
C72 C71 H71B 107.6 . . ?
H71A C71 H71B 107.0 . . ?

loop_
_geom_bond_atom_site_label_1
_geom_bond_atom_site_label_2
_geom_bond_distance
_geom_bond_site_symmetry_2
_geom_bond_publ_flag
N1 C1 1.356(4) . ?
N1 C16 1.447(4) . ?
N1 C3 1.402(4) . ?
N4 C46 1.329(4) . ?
N4 C60 1.387(4) . ?
N4 B2 1.654(4) . ?
N3 C61 1.437(4) . ?
N3 C46 1.348(4) . ?
N3 C47 1.405(4) . ?
N2 C1 1.325(4) . ?
N2 C2 1.389(4) . ?
N2 B1 1.653(4) . ?
C31 C30 1.384(4) . ?
C31 C32 1.391(4) . ?
C31 C34 1.471(4) . ?
C30 C29 1.384(4) . ?
C30 H30 0.99(3) . ?
C1 C22 1.451(4) . ?
C28 C25 1.489(4) . ?
C28 C33 1.401(4) . ?
C28 C29 1.403(4) . ?
C32 C33 1.383(4) . ?
C32 C67 1.535(4) . ?
C34 C39 1.379(4) . ?
C34 C35 1.388(4) . ?
C16 C21 1.371(5) . ?
C16 C17 1.356(5) . ?
C61 C66 1.371(5) . ?
C61 C62 1.367(5) . ?
C25 C24 1.392(4) . ?
C25 C26 1.396(4) . ?
C22 C27 1.409(4) . ?
C22 C23 1.390(4) . ?
C3 C2 1.368(4) . ?
C3 C4 1.443(4) . ?
C39 C38 1.394(4) . ?
C39 C67 1.529(4) . ?
C33 H33 0.95(3) . ?
C24 C23 1.382(4) . ?
C24 H24 0.99(4) . ?
C26 C27 1.388(4) . ?
C26 H26 1.00(4) . ?
C46 C43 1.450(4) . ?
C27 B1 1.606(5) . ?
C2 C15 1.432(4) . ?
C29 H29 1.06(3) . ?
C38 C37 1.402(5) . ?
C38 H38 1.00(4) . ?
C47 C60 1.377(4) . ?
C47 C48 1.424(4) . ?
C4 C9 1.410(5) . ?
C4 C5 1.404(5) . ?
C37 C40 1.488(4) . ?
C37 C36 1.395(5) . ?
C60 C59 1.427(5) . ?
C35 C36 1.378(4) . ?
C35 H35 1.08(4) . ?
C23 H23 0.88(3) . ?
C45 C44 1.398(4) . ?
C45 C40 1.382(5) . ?
C45 H45 1.00(3) . ?
C43 C44 1.400(4) . ?
C43 C42 1.390(5) . ?
C44 B2 1.611(5) . ?
C15 C10 1.418(4) . ?
C15 C14 1.395(5) . ?
C67 C74 1.545(4) . ?
C67 C68 1.530(4) . ?
C10 C9 1.473(5) . ?
C10 C11 1.402(5) . ?
C40 C41 1.398(5) . ?
C9 C8 1.411(5) . ?
C36 H36 1.07(4) . ?
C82 H82A 0.9600 . ?
C82 H82B 0.9600 . ?
C82 H82C 0.9600 . ?
C82 B2 1.610(5) . ?
C59 C54 1.421(5) . ?
C59 C58 1.405(6) . ?
C5 C6 1.365(5) . ?
C5 H5 0.99(4) . ?
C48 C53 1.421(5) . ?
C48 C49 1.390(6) . ?
C66 C65 1.390(6) . ?
C66 H66 1.05(4) . ?
C21 C20 1.378(6) . ?
C21 H21 0.94(4) . ?
C74 C75 1.521(4) . ?
C74 H74A 1.00(3) . ?
C74 H74B 1.12(5) . ?
C62 C63 1.396(6) . ?
C62 H62 1.04(4) . ?
C8 C7 1.364(6) . ?
C8 H8 0.99(3) . ?
C6 C7 1.382(6) . ?
C6 H6 0.94(5) . ?
C53 C54 1.452(6) . ?
C53 C52 1.412(5) . ?
C41 C42 1.378(5) . ?
C41 H41 0.95(4) . ?
C68 C69 1.500(5) . ?
C68 H68A 1.03(4) . ?
C68 H68B 1.04(4) . ?
C42 H42 0.93(4) . ?
C54 C55 1.401(6) . ?
C14 C13 1.378(5) . ?
C14 H14 0.95(4) . ?
C7 H7 0.98(5) . ?
C58 C57 1.361(6) . ?
C58 H58 0.92(5) . ?
C83 H83A 0.9600 . ?
C83 H83B 0.9600 . ?
C83 H83C 0.9600 . ?
C83 B2 1.609(5) . ?
C80 H80A 0.9600 . ?
C80 H80B 0.9600 . ?
C80 H80C 0.9600 . ?
C80 B1 1.604(6) . ?
C11 C12 1.362(6) . ?
C11 H11 0.94(4) . ?
C17 C18 1.396(7) . ?
C17 H17 0.95(6) . ?
C49 C50 1.372(5) . ?
C49 H49 0.85(4) . ?
C81 H81A 0.9600 . ?
C81 H81B 0.9600 . ?
C81 H81C 0.9600 . ?
C81 B1 1.610(5) . ?
C65 C64 1.368(7) . ?
C65 H65 1.04(5) . ?
C12 C13 1.380(6) . ?
C12 H12 0.96(5) . ?
C64 C63 1.346(7) . ?
C64 H64 1.07(6) . ?
C20 C19 1.354(8) . ?
C20 H20 0.90(5) . ?
C75 H75A 0.9700 . ?
C75 H75B 0.9700 . ?
C75 C76 1.506(5) . ?
C50 C51 1.395(7) . ?
C50 H50 1.00(5) . ?
C63 H63 0.94(4) . ?
C13 H13 1.08(5) . ?
C52 C51 1.348(7) . ?
C52 H52 1.01(5) . ?
C19 C18 1.354(8) . ?
C19 H19 1.04(5) . ?
C69 H69A 0.9700 . ?
C69 H69B 0.9700 . ?
C69 C70 1.507(5) . ?
C18 H18 0.87(7) . ?
C57 C56 1.390(7) . ?
C57 H57 1.08(6) . ?
C55 C56 1.369(8) . ?
C55 H55 1.04(6) . ?
C51 H51 0.99(5) . ?
C56 H56 1.02(5) . ?
C76 H76A 0.9700 . ?
C76 H76B 0.9700 . ?
C76 C77 1.531(6) . ?
C70 H70A 0.9700 . ?
C70 H70B 0.9700 . ?
C70 C71 1.482(6) . ?
C72 H72A 0.9700 . ?
C72 H72B 0.9700 . ?
C72 C73 1.514(7) . ?
C72 C71 1.483(6) . ?
C77 H77A 0.9700 . ?
C77 H77B 0.9700 . ?
C77 C78 1.433(7) . ?
C79 H79A 0.9600 . ?
C79 H79B 0.9600 . ?
C79 H79C 0.9600 . ?
C79 C78 1.518(7) . ?
C78 H78A 0.9700 . ?
C78 H78B 0.9700 . ?
C73 H73A 0.9600 . ?
C73 H73B 0.9600 . ?
C73 H73C 0.9600 . ?
C71 H71A 0.9700 . ?
C71 H71B 0.9700 . ?

loop_
_geom_torsion_atom_site_label_1
_geom_torsion_atom_site_label_2
_geom_torsion_atom_site_label_3
_geom_torsion_atom_site_label_4
_geom_torsion
_geom_torsion_site_symmetry_1
_geom_torsion_site_symmetry_2
_geom_torsion_site_symmetry_3
_geom_torsion_site_symmetry_4
_geom_torsion_publ_flag
N1 C1 C22 C27 -176.7(3) . . . . ?
N1 C1 C22 C23 1.7(6) . . . . ?
N1 C16 C21 C20 178.6(3) . . . . ?
N1 C16 C17 C18 -178.6(4) . . . . ?
N1 C3 C2 N2 -0.8(4) . . . . ?
N1 C3 C2 C15 179.3(3) . . . . ?
N1 C3 C4 C9 179.1(3) . . . . ?
N1 C3 C4 C5 1.8(6) . . . . ?
N4 C46 C43 C44 0.5(4) . . . . ?
N4 C46 C43 C42 -179.3(4) . . . . ?
N4 C60 C59 C54 -175.7(3) . . . . ?
N4 C60 C59 C58 1.8(6) . . . . ?
N3 C61 C66 C65 173.7(3) . . . . ?
N3 C61 C62 C63 -174.0(4) . . . . ?
N3 C46 C43 C44 178.6(4) . . . . ?
N3 C46 C43 C42 -1.1(7) . . . . ?
N3 C47 C60 N4 1.8(3) . . . . ?
N3 C47 C60 C59 -173.1(3) . . . . ?
N3 C47 C48 C53 175.5(3) . . . . ?
N3 C47 C48 C49 -7.4(6) . . . . ?
N2 C1 C22 C27 1.1(4) . . . . ?
N2 C1 C22 C23 179.5(4) . . . . ?
N2 C2 C15 C10 -178.0(3) . . . . ?
N2 C2 C15 C14 4.7(6) . . . . ?
C31 C30 C29 C28 0.3(5) . . . . ?
C31 C32 C33 C28 2.5(5) . . . . ?
C31 C32 C67 C39 2.9(3) . . . . ?
C31 C32 C67 C74 -112.5(3) . . . . ?
C31 C32 C67 C68 121.3(3) . . . . ?
C31 C34 C39 C38 -178.8(3) . . . . ?
C31 C34 C39 C67 0.0(4) . . . . ?
C31 C34 C35 C36 177.9(3) . . . . ?
C30 C31 C32 C33 -4.1(5) . . . . ?
C30 C31 C32 C67 177.5(3) . . . . ?
C30 C31 C34 C39 -178.8(3) . . . . ?
C30 C31 C34 C35 2.3(6) . . . . ?
C1 N1 C16 C21 83.9(4) . . . . ?
C1 N1 C16 C17 -97.5(4) . . . . ?
C1 N1 C3 C2 1.0(3) . . . . ?
C1 N1 C3 C4 -172.6(3) . . . . ?
C1 N2 C2 C3 0.3(4) . . . . ?
C1 N2 C2 C15 -179.8(3) . . . . ?
C1 N2 B1 C27 -0.2(3) . . . . ?
C1 N2 B1 C80 -116.8(3) . . . . ?
C1 N2 B1 C81 114.3(3) . . . . ?
C1 C22 C27 C26 177.9(3) . . . . ?
C1 C22 C27 B1 -1.2(4) . . . . ?
C1 C22 C23 C24 -177.8(3) . . . . ?
C28 C25 C24 C23 179.8(3) . . . . ?
C28 C25 C26 C27 179.9(3) . . . . ?
C32 C31 C30 C29 2.7(5) . . . . ?
C32 C31 C34 C39 2.0(4) . . . . ?
C32 C31 C34 C35 -176.9(4) . . . . ?
C32 C67 C74 C75 -63.1(5) . . . . ?
C32 C67 C68 C69 -54.2(4) . . . . ?
C34 C31 C30 C29 -176.5(3) . . . . ?
C34 C31 C32 C33 175.2(3) . . . . ?
C34 C31 C32 C67 -3.2(4) . . . . ?
C34 C39 C38 C37 0.4(5) . . . . ?
C34 C39 C67 C32 -1.7(4) . . . . ?
C34 C39 C67 C74 116.0(3) . . . . ?
C34 C39 C67 C68 -121.1(3) . . . . ?
C34 C35 C36 C37 1.0(6) . . . . ?
C16 N1 C1 N2 171.1(3) . . . . ?
C16 N1 C1 C22 -11.1(6) . . . . ?
C16 N1 C3 C2 -170.5(3) . . . . ?
C16 N1 C3 C4 15.9(5) . . . . ?
C16 C21 C20 C19 -1.4(7) . . . . ?
C16 C17 C18 C19 1.3(8) . . . . ?
C61 N3 C46 N4 -167.5(3) . . . . ?
C61 N3 C46 C43 14.3(5) . . . . ?
C61 N3 C47 C60 165.2(3) . . . . ?
C61 N3 C47 C48 -16.9(5) . . . . ?
C61 C66 C65 C64 1.0(6) . . . . ?
C61 C62 C63 C64 -0.6(7) . . . . ?
C25 C28 C33 C32 178.6(3) . . . . ?
C25 C28 C29 C30 180.0(3) . . . . ?
C25 C24 C23 C22 -0.1(6) . . . . ?
C25 C26 C27 C22 0.7(5) . . . . ?
C25 C26 C27 B1 179.6(3) . . . . ?
C22 C27 B1 N2 0.9(3) . . . . ?
C22 C27 B1 C80 116.2(3) . . . . ?
C22 C27 B1 C81 -113.7(3) . . . . ?
C3 N1 C1 N2 -0.8(4) . . . . ?
C3 N1 C1 C22 177.1(3) . . . . ?
C3 N1 C16 C21 -106.1(4) . . . . ?
C3 N1 C16 C17 72.6(4) . . . . ?
C3 C2 C15 C10 1.9(5) . . . . ?
C3 C2 C15 C14 -175.4(3) . . . . ?
C3 C4 C9 C10 -1.9(5) . . . . ?
C3 C4 C9 C8 179.9(3) . . . . ?
C3 C4 C5 C6 177.8(3) . . . . ?
C39 C34 C35 C36 -0.9(5) . . . . ?
C39 C38 C37 C40 178.6(3) . . . . ?
C39 C38 C37 C36 -0.4(5) . . . . ?
C39 C67 C74 C75 -173.0(3) . . . . ?
C39 C67 C68 C69 57.4(4) . . . . ?
C33 C28 C25 C24 150.7(3) . . . . ?
C33 C28 C25 C26 -29.7(5) . . . . ?
C33 C28 C29 C30 -1.9(5) . . . . ?
C33 C32 C67 C39 -175.2(3) . . . . ?
C33 C32 C67 C74 69.3(4) . . . . ?
C33 C32 C67 C68 -56.8(5) . . . . ?
C24 C25 C26 C27 -0.4(5) . . . . ?
C26 C25 C24 C23 0.1(5) . . . . ?
C26 C27 B1 N2 -178.1(3) . . . . ?
C26 C27 B1 C80 -62.8(5) . . . . ?
C26 C27 B1 C81 67.4(5) . . . . ?
C46 N4 C60 C47 -2.0(3) . . . . ?
C46 N4 C60 C59 172.4(3) . . . . ?
C46 N4 B2 C44 -1.5(3) . . . . ?
C46 N4 B2 C82 114.1(3) . . . . ?
C46 N4 B2 C83 -118.2(3) . . . . ?
C46 N3 C61 C66 -99.4(4) . . . . ?
C46 N3 C61 C62 75.8(4) . . . . ?
C46 N3 C47 C60 -0.9(3) . . . . ?
C46 N3 C47 C48 177.0(3) . . . . ?
C46 C43 C44 C45 178.2(3) . . . . ?
C46 C43 C44 B2 -1.6(4) . . . . ?
C46 C43 C42 C41 -178.8(4) . . . . ?
C27 C22 C23 C24 0.4(5) . . . . ?
C2 N2 C1 N1 0.3(4) . . . . ?
C2 N2 C1 C22 -178.0(3) . . . . ?
C2 N2 B1 C27 175.9(4) . . . . ?
C2 N2 B1 C80 59.3(5) . . . . ?
C2 N2 B1 C81 -69.5(5) . . . . ?
C2 C3 C4 C9 6.4(5) . . . . ?
C2 C3 C4 C5 -170.8(3) . . . . ?
C2 C15 C10 C9 2.5(5) . . . . ?
C2 C15 C10 C11 -178.7(3) . . . . ?
C2 C15 C14 C13 176.9(4) . . . . ?
C29 C28 C25 C24 -31.2(5) . . . . ?
C29 C28 C25 C26 148.4(3) . . . . ?
C29 C28 C33 C32 0.4(5) . . . . ?
C38 C39 C67 C32 177.0(3) . . . . ?
C38 C39 C67 C74 -65.3(4) . . . . ?
C38 C39 C67 C68 57.6(4) . . . . ?
C38 C37 C40 C45 36.8(5) . . . . ?
C38 C37 C40 C41 -143.0(4) . . . . ?
C38 C37 C36 C35 -0.3(6) . . . . ?
C47 N3 C61 C66 96.4(4) . . . . ?
C47 N3 C61 C62 -88.4(4) . . . . ?
C47 N3 C46 N4 -0.3(4) . . . . ?
C47 N3 C46 C43 -178.5(3) . . . . ?
C47 C60 C59 C54 -2.0(5) . . . . ?
C47 C60 C59 C58 175.5(4) . . . . ?
C47 C48 C53 C54 -1.2(5) . . . . ?
C47 C48 C53 C52 176.9(3) . . . . ?
C47 C48 C49 C50 -176.1(4) . . . . ?
C4 C3 C2 N2 173.3(3) . . . . ?
C4 C3 C2 C15 -6.6(5) . . . . ?
C4 C9 C8 C7 2.4(6) . . . . ?
C4 C5 C6 C7 2.0(6) . . . . ?
C37 C40 C41 C42 177.8(4) . . . . ?
C60 N4 C46 N3 1.4(4) . . . . ?
C60 N4 C46 C43 180.0(3) . . . . ?
C60 N4 B2 C44 179.8(4) . . . . ?
C60 N4 B2 C82 -64.7(5) . . . . ?
C60 N4 B2 C83 63.0(5) . . . . ?
C60 C47 C48 C53 -7.0(5) . . . . ?
C60 C47 C48 C49 170.1(4) . . . . ?
C60 C59 C54 C53 -5.9(5) . . . . ?
C60 C59 C54 C55 174.7(4) . . . . ?
C60 C59 C58 C57 -175.0(4) . . . . ?
C35 C34 C39 C38 0.2(5) . . . . ?
C35 C34 C39 C67 179.0(3) . . . . ?
C23 C22 C27 C26 -0.7(5) . . . . ?
C23 C22 C27 B1 -179.8(3) . . . . ?
C45 C44 B2 N4 -178.0(3) . . . . ?
C45 C44 B2 C82 69.3(4) . . . . ?
C45 C44 B2 C83 -61.7(5) . . . . ?
C45 C40 C41 C42 -1.9(6) . . . . ?
C43 C44 B2 N4 1.8(3) . . . . ?
C43 C44 B2 C82 -110.9(3) . . . . ?
C43 C44 B2 C83 118.0(3) . . . . ?
C44 C45 C40 C37 -178.4(3) . . . . ?
C44 C45 C40 C41 1.3(6) . . . . ?
C44 C43 C42 C41 1.5(6) . . . . ?
C15 C10 C9 C4 -2.4(5) . . . . ?
C15 C10 C9 C8 175.8(3) . . . . ?
C15 C10 C11 C12 2.2(6) . . . . ?
C15 C14 C13 C12 1.3(7) . . . . ?
C67 C32 C33 C28 -179.5(3) . . . . ?
C67 C39 C38 C37 -178.1(3) . . . . ?
C67 C74 C75 C76 -176.4(4) . . . . ?
C67 C68 C69 C70 177.2(4) . . . . ?
C10 C15 C14 C13 -0.3(6) . . . . ?
C10 C9 C8 C7 -175.9(4) . . . . ?
C10 C11 C12 C13 -1.3(7) . . . . ?
C40 C37 C36 C35 -179.3(3) . . . . ?
C40 C45 C44 C43 0.5(5) . . . . ?
C40 C45 C44 B2 -179.7(3) . . . . ?
C40 C41 C42 C43 0.5(6) . . . . ?
C9 C4 C5 C6 0.6(5) . . . . ?
C9 C10 C11 C12 -179.0(4) . . . . ?
C9 C8 C7 C6 0.2(6) . . . . ?
C36 C37 C40 C45 -144.3(4) . . . . ?
C36 C37 C40 C41 36.0(5) . . . . ?
C59 C54 C55 C56 0.9(8) . . . . ?
C59 C58 C57 C56 0.0(8) . . . . ?
C5 C4 C9 C10 175.5(3) . . . . ?
C5 C4 C9 C8 -2.7(5) . . . . ?
C5 C6 C7 C8 -2.4(7) . . . . ?
C48 C47 C60 N4 -176.3(3) . . . . ?
C48 C47 C60 C59 8.9(5) . . . . ?
C48 C53 C54 C59 7.7(6) . . . . ?
C48 C53 C54 C55 -173.0(4) . . . . ?
C48 C53 C52 C51 -0.4(7) . . . . ?
C48 C49 C50 C51 -0.7(8) . . . . ?
C66 C61 C62 C63 1.2(6) . . . . ?
C66 C65 C64 C63 -0.4(7) . . . . ?
C21 C16 C17 C18 0.0(6) . . . . ?
C21 C20 C19 C18 2.8(8) . . . . ?
C74 C67 C68 C69 179.1(3) . . . . ?
C74 C75 C76 C77 172.6(6) . . . . ?
C62 C61 C66 C65 -1.4(5) . . . . ?
C53 C48 C49 C50 0.9(7) . . . . ?
C53 C54 C55 C56 -178.4(5) . . . . ?
C53 C52 C51 C50 0.6(9) . . . . ?
C68 C67 C74 C75 63.9(4) . . . . ?
C68 C69 C70 C71 -55.2(7) . . . . ?
C42 C43 C44 C45 -2.0(5) . . . . ?
C42 C43 C44 B2 178.2(3) . . . . ?
C54 C59 C58 C57 2.5(7) . . . . ?
C54 C53 C52 C51 177.7(5) . . . . ?
C54 C55 C56 C57 1.6(10) . . . . ?
C14 C15 C10 C9 179.8(3) . . . . ?
C14 C15 C10 C11 -1.4(5) . . . . ?
C58 C59 C54 C53 176.5(4) . . . . ?
C58 C59 C54 C55 -2.9(6) . . . . ?
C58 C57 C56 C55 -2.0(10) . . . . ?
C11 C10 C9 C4 178.8(3) . . . . ?
C11 C10 C9 C8 -2.9(5) . . . . ?
C11 C12 C13 C14 -0.5(8) . . . . ?
C17 C16 C21 C20 0.0(6) . . . . ?
C49 C48 C53 C54 -178.5(4) . . . . ?
C49 C48 C53 C52 -0.3(6) . . . . ?
C49 C50 C51 C52 0.0(9) . . . . ?
C65 C64 C63 C62 0.2(8) . . . . ?
B2 N4 C46 N3 -177.8(3) . . . . ?
B2 N4 C46 C43 0.8(4) . . . . ?
B2 N4 C60 C47 176.8(4) . . . . ?
B2 N4 C60 C59 -8.9(6) . . . . ?
B1 N2 C1 N1 177.8(3) . . . . ?
B1 N2 C1 C22 -0.5(4) . . . . ?
B1 N2 C2 C3 -175.9(4) . . . . ?
B1 N2 C2 C15 4.0(7) . . . . ?
C20 C19 C18 C17 -2.7(8) . . . . ?
C75 C76 C77 C78 97.0(11) . . . . ?
C52 C53 C54 C59 -170.4(4) . . . . ?
C52 C53 C54 C55 8.9(7) . . . . ?
C69 C70 C71 C72 -48.4(9) . . . . ?
C76 C77 C78 C79 176.2(10) . . . . ?
C73 C72 C71 C70 179.9(8) . . . . ?

loop_
_exptl_oxdiff_crystal_face_indexfrac_h
_exptl_oxdiff_crystal_face_indexfrac_k
_exptl_oxdiff_crystal_face_indexfrac_l
_exptl_oxdiff_crystal_face_x
_exptl_oxdiff_crystal_face_y
_exptl_oxdiff_crystal_face_z
1.9990 -2.9979 -1.0001 0.0312 -0.0281 0.3278
0.0013 -2.9945 -1.0047 -0.1101 -0.2229 0.2866
-1.9990 2.9979 1.0001 -0.0312 0.0281 -0.3278
-0.0013 2.9945 1.0047 0.1101 0.2229 -0.2866
2.9970 -0.9950 -2.9960 0.2634 -0.0553 0.2246
2.9974 -2.0036 0.0042 0.1164 0.2119 0.2361
-2.9974 2.0036 -0.0042 -0.1164 -0.2119 -0.2361
0.0013 -3.0039 1.9968 -0.2093 0.0845 0.2110
-1.9977 -0.0059 2.9969 -0.2405 0.1126 -0.1169
2.9965 -0.0083 1.0075 0.1787 0.3946 0.0366
-2.9965 0.0083 -1.0075 -0.1787 -0.3946 -0.0366
-1.0001 3.0056 -1.9992 0.1387 -0.1818 -0.2316
-0.9993 0.9916 3.0007 -0.1222 0.2501 -0.1834
-0.0013 3.0039 -1.9968 0.2093 -0.0845 -0.2110
0.9989 0.0076 -2.9993 0.1699 -0.2099 0.0962
1.0001 -3.0056 1.9992 -0.1387 0.1818 0.2316
